data_4133460
loop_
_publ_author_name
'Baxter, Amanda F.'
'Martin, Igor'
'Christe, Karl O.'
'Haiges, Ralf'

_publ_section_title
;
 Formamidinium Nitroformate: An Insensitive RDX Alternative.
;
_journal_issue 44
_journal_name_full 'Journal of the American Chemical Society'
_journal_page_first 15089
_journal_page_last 15098
_journal_paper_doi 10.1021/jacs.8b10200
_journal_volume 140
_journal_year 2018
_chemical_formula_moiety '2(C N3 O6), C2 H10 N2'
_chemical_formula_sum 'C4 H10 N8 O12'
_chemical_formula_weight 362.20
_chemical_name_systematic 'ethylenediammonium dinitroformate'
_space_group_crystal_system monoclinic
_space_group_IT_number 12
_space_group_name_Hall '-C 2y'
_space_group_name_H-M_alt 'C 1 2/m 1'
_atom_sites_solution_hydrogens mixed
_audit_creation_date 2018-04-24
_audit_creation_method
;
Olex2 1.2
(compiled 2017.08.10 svn.r3458 for OlexSys, GUI svn.r5381)
;
_cell_angle_alpha 90
_cell_angle_beta 116.017(5)
_cell_angle_gamma 90
_cell_formula_units_Z 2
_cell_length_a 10.023(4)
_cell_length_b 9.240(3)
_cell_length_c 8.250(3)
_cell_measurement_reflns_used 2642
_cell_measurement_temperature 100.(2)
_cell_measurement_theta_max 30.0851
_cell_measurement_theta_min 2.7472
_cell_volume 686.6(4)
_computing_cell_refinement 'APEX3 v2016.5-0 (Bruker AXS, 2016)'
_computing_data_collection 'Bruker Instrument Service v2012.12.0.3 (Bruker AXS, 2012)'
_computing_data_reduction 'SAINT V8.37A (Bruker AXS, 2013)'
_computing_molecular_graphics 'Olex2 (Dolomanov et al., 2009)'
_computing_publication_material 'Olex2 (Dolomanov et al., 2009)'
_computing_structure_refinement 'ShelXL (Sheldrick, 2015)'
_computing_structure_solution 'ShelXT (Sheldrick, 2015)'
_diffrn_ambient_temperature 100.0
_diffrn_detector_area_resol_mean 8.3333
_diffrn_detector_type 'Bruker SMART CCD 1K area detector'
_diffrn_measured_fraction_theta_full 1.000
_diffrn_measured_fraction_theta_max 1.000
_diffrn_measurement_device 'three-circle diffractometer'
_diffrn_measurement_device_type 'Bruker APEX II CCD'
_diffrn_measurement_method 'omega- and phi-scans'
_diffrn_radiation_monochromator 'TRIUMPH curved-crystal'
_diffrn_radiation_type MoK\a
_diffrn_radiation_wavelength 0.71073
_diffrn_reflns_av_R_equivalents 0.0533
_diffrn_reflns_av_unetI/netI 0.0312
_diffrn_reflns_Laue_measured_fraction_full 1.000
_diffrn_reflns_Laue_measured_fraction_max 1.000
_diffrn_reflns_limit_h_max 13
_diffrn_reflns_limit_h_min -14
_diffrn_reflns_limit_k_max 13
_diffrn_reflns_limit_k_min -13
_diffrn_reflns_limit_l_max 11
_diffrn_reflns_limit_l_min -11
_diffrn_reflns_number 8579
_diffrn_reflns_point_group_measured_fraction_full 1.000
_diffrn_reflns_point_group_measured_fraction_max 1.000
_diffrn_reflns_theta_full 25.242
_diffrn_reflns_theta_max 30.538
_diffrn_reflns_theta_min 2.747
_diffrn_source 'fine-focus tube'
_exptl_absorpt_coefficient_mu 0.174
_exptl_absorpt_correction_T_max 0.7461
_exptl_absorpt_correction_T_min 0.6618
_exptl_absorpt_correction_type multi-scan
_exptl_absorpt_process_details 'SADABS 2016/2 (Bruker AXS, 2016)'
_exptl_crystal_colour 'clear light yellow'
_exptl_crystal_colour_lustre clear
_exptl_crystal_colour_modifier light
_exptl_crystal_colour_primary yellow
_exptl_crystal_density_diffrn 1.752
_exptl_crystal_density_method 'not measured'
_exptl_crystal_description prism
_exptl_crystal_F_000 372
_exptl_crystal_size_max 0.2
_exptl_crystal_size_mid 0.15
_exptl_crystal_size_min 0.1
_refine_diff_density_max 0.383
_refine_diff_density_min -0.330
_refine_diff_density_rms 0.056
_refine_ls_extinction_method none
_refine_ls_goodness_of_fit_ref 1.051
_refine_ls_hydrogen_treatment mixed
_refine_ls_matrix_type full
_refine_ls_number_parameters 71
_refine_ls_number_reflns 1116
_refine_ls_number_restraints 0
_refine_ls_restrained_S_all 1.051
_refine_ls_R_factor_all 0.0386
_refine_ls_R_factor_gt 0.0327
_refine_ls_shift/su_max 0.000
_refine_ls_shift/su_mean 0.000
_refine_ls_structure_factor_coef Fsqd
_refine_ls_weighting_details 'w=1/[\s^2^(Fo^2^)+(0.0390P)^2^+0.4304P] where P=(Fo^2^+2Fc^2^)/3'
_refine_ls_weighting_scheme calc
_refine_ls_wR_factor_gt 0.0845
_refine_ls_wR_factor_ref 0.0882
_reflns_Friedel_coverage 0.000
_reflns_number_gt 967
_reflns_number_total 1116
_reflns_threshold_expression 'I > 2\s(I)'
_cod_data_source_file Comp3.cif
_cod_data_source_block Comp3
_cod_database_code 4133460
_shelx_shelxl_version_number 2017/1
_shelx_space_group_comment
;
The symmetry employed for this shelxl refinement is uniquely defined
by the following loop, which should always be used as a source of
symmetry information in preference to the above space-group names.
They are only intended as comments.
;
_olex2_refinement_description
;
1. Fixed Uiso
 At 1.2 times of:
  All C(H,H) groups
2. Others
 Fixed Sof: H1C(0.5) H1D(0.5)
3.a Secondary CH2 refined with riding coordinates:
 C1(H1C,H1D)
;
_olex2_submission_special_instructions 'No special instructions were received'

loop_
_space_group_symop_operation_xyz
'x, y, z'
'-x, y, -z'
'x+1/2, y+1/2, z'
'-x+1/2, y+1/2, -z'
'-x, -y, -z'
'x, -y, z'
'-x+1/2, -y+1/2, -z'
'x+1/2, -y+1/2, z'

loop_
_atom_site_label
_atom_site_type_symbol
_atom_site_fract_x
_atom_site_fract_y
_atom_site_fract_z
_atom_site_U_iso_or_equiv
_atom_site_adp_type
_atom_site_occupancy
_atom_site_site_symmetry_order
_atom_site_calc_flag
_atom_site_refinement_flags_posn
_atom_site_refinement_flags_adp
_atom_site_refinement_flags_occupancy
O1 O 0.61611(8) 0.35428(8) 0.92807(10) 0.01765(18) Uani 1 1 d . . .
O2 O 0.43081(9) 0.26054(8) 0.69263(11) 0.0219(2) Uani 1 1 d . . .
O3 O 0.32035(13) 0.500000 0.41358(14) 0.0253(3) Uani 1 2 d S T P
O4 O 0.18263(11) 0.500000 0.55521(15) 0.0213(2) Uani 1 2 d S T P
N1 N 0.59852(14) 0.000000 0.85148(16) 0.0143(2) Uani 1 2 d S T P
N2 N 0.49927(9) 0.36769(9) 0.78628(11) 0.01404(19) Uani 1 1 d . . .
N3 N 0.30342(13) 0.500000 0.55090(16) 0.0141(2) Uani 1 2 d S T P
C1 C 0.58178(14) 0.000000 1.02202(17) 0.0129(3) Uani 1 2 d S T P
H1C H 0.630309 0.086819 1.094128 0.016 Uiso 0.5 1 calc R . .
H1D H 0.630309 -0.086819 1.094127 0.016 Uiso 0.5 1 calc R . .
C2 C 0.43598(15) 0.500000 0.72408(18) 0.0136(3) Uani 1 2 d S T P
H1A H 0.5553(16) -0.0781(16) 0.7838(19) 0.025(4) Uiso 1 1 d . . .
H1B H 0.696(3) 0.000000 0.884(3) 0.044(7) Uiso 1 2 d S T P

loop_
_atom_site_aniso_label
_atom_site_aniso_U_11
_atom_site_aniso_U_22
_atom_site_aniso_U_33
_atom_site_aniso_U_23
_atom_site_aniso_U_13
_atom_site_aniso_U_12
O1 0.0128(3) 0.0181(4) 0.0164(4) 0.0043(3) 0.0013(3) 0.0010(3)
O2 0.0230(4) 0.0116(4) 0.0228(4) -0.0017(3) 0.0022(3) -0.0027(3)
O3 0.0237(6) 0.0404(7) 0.0111(5) 0.000 0.0069(4) 0.000
O4 0.0146(5) 0.0267(6) 0.0214(5) 0.000 0.0067(4) 0.000
N1 0.0151(5) 0.0139(6) 0.0139(5) 0.000 0.0064(4) 0.000
N2 0.0140(4) 0.0130(4) 0.0140(4) 0.0013(3) 0.0052(3) -0.0004(3)
N3 0.0149(5) 0.0129(5) 0.0119(5) 0.000 0.0035(4) 0.000
C1 0.0119(6) 0.0149(6) 0.0106(6) 0.000 0.0036(5) 0.000
C2 0.0140(6) 0.0125(6) 0.0104(6) 0.000 0.0018(5) 0.000

loop_
_atom_type_symbol
_atom_type_description
_atom_type_scat_dispersion_real
_atom_type_scat_dispersion_imag
_atom_type_scat_source
C C 0.0033 0.0016 'International Tables Vol C Tables 4.2.6.8 and 6.1.1.4'
H H 0.0000 0.0000 'International Tables Vol C Tables 4.2.6.8 and 6.1.1.4'
N N 0.0061 0.0033 'International Tables Vol C Tables 4.2.6.8 and 6.1.1.4'
O O 0.0106 0.0060 'International Tables Vol C Tables 4.2.6.8 and 6.1.1.4'

loop_
_geom_angle_atom_site_label_1
_geom_angle_atom_site_label_2
_geom_angle_atom_site_label_3
_geom_angle
_geom_angle_site_symmetry_1
_geom_angle_site_symmetry_3
C1 N1 H1A 111.3(9) . .
C1 N1 H1A 111.3(9) . 6
C1 N1 H1B 106.3(17) . .
H1A N1 H1A 106.8(18) . 6
H1A N1 H1B 110.6(13) . .
H1B N1 H1A 110.6(13) . 6
O1 N2 O2 122.20(8) . .
O1 N2 C2 122.05(9) . .
O2 N2 C2 115.74(9) . .
O3 N3 O4 124.71(12) . .
O3 N3 C2 118.12(12) . .
O4 N3 C2 117.17(12) . .
N1 C1 C1 109.39(13) . 5_657
N1 C1 H1C 109.8 . .
N1 C1 H1D 109.8 . .
C1 C1 H1C 109.8 5_657 .
C1 C1 H1D 109.8 5_657 .
H1C C1 H1D 108.2 . .
N2 C2 N2 126.47(12) 6_565 .
N2 C2 N3 116.03(6) . .
N2 C2 N3 116.03(6) 6_565 .

loop_
_geom_bond_atom_site_label_1
_geom_bond_atom_site_label_2
_geom_bond_distance
_geom_bond_site_symmetry_2
O1 N2 1.2464(11) .
O2 N2 1.2581(11) .
O3 N3 1.2170(16) .
O4 N3 1.2265(16) .
N1 C1 1.4883(18) .
N1 H1A 0.899(15) 6
N1 H1A 0.899(15) .
N1 H1B 0.89(3) .
N2 C2 1.3691(11) .
N3 C2 1.4633(17) .
C1 C1 1.516(3) 5_657
C1 H1C 0.9900 .
C1 H1D 0.9900 .
